data_1546286
loop_
_publ_author_name
'Zhang, Qiong-You'
'He, Xin'
'Zhao, Liang'

_publ_section_title
;
 Macrocycle-assisted synthesis of non-stoichiometric silver(I) halide
 electrocatalysts for efficient chlorine evolution reaction
;
_journal_name_full 'Chem. Sci.'
_journal_paper_doi 10.1039/C7SC00575J
_journal_year 2017
_chemical_formula_sum 'C45 H42 Ag4 F9 I N14 O10 S3'
_chemical_formula_weight 1764.49
_chemical_name_systematic
; 
 ? 
;
_space_group_IT_number 62
_symmetry_cell_setting orthorhombic
_symmetry_space_group_name_Hall '-P 2ac 2n'
_symmetry_space_group_name_H-M 'P n m a'
_atom_sites_solution_hydrogens geom
_atom_sites_solution_primary direct
_atom_sites_solution_secondary difmap
_audit_creation_method SHELXL-97
_audit_update_record
;
2017-01-13 deposited with the CCDC.
2017-06-09 downloaded from the CCDC.
;
_cell_angle_alpha 90.00
_cell_angle_beta 90.00
_cell_angle_gamma 90.00
_cell_formula_units_Z 4
_cell_length_a 26.256(5)
_cell_length_b 21.160(4)
_cell_length_c 10.086(2)
_cell_measurement_reflns_used 11574
_cell_measurement_temperature 173(2)
_cell_measurement_theta_max 31.2939
_cell_measurement_theta_min 0.7755
_cell_volume 5603.5(19)
_computing_cell_refinement 'CrystalClear (Rigaku Inc., 2008)'
_computing_data_collection 'CrystalClear (Rigaku Inc., 2008)'
_computing_data_reduction 'CrystalClear (Rigaku Inc., 2008)'
_computing_molecular_graphics
;
 Mercury: visualization and analysis of crystal structures, C. F. Macrae,
 P. R. Edgington, P. McCabe, E. Pidcock, G. P. Shields, R. Taylor,
 M. Towler and J. van de Streek, J. Appl. Cryst., 39, 453-457, 2006.
;
_computing_publication_material 'SHELX-97 (Sheldrick, 1997)'
_computing_structure_refinement 'SHELX-97 (Sheldrick, 1997)'
_computing_structure_solution 'SHELX-97 (Sheldrick, 1997)'
_diffrn_ambient_temperature 173(2)
_diffrn_measured_fraction_theta_full 0.998
_diffrn_measured_fraction_theta_max 0.998
_diffrn_measurement_device_type 'MM007HF + CCD (Saturn724+)'
_diffrn_measurement_method '\w scans at fixed \c = 45\%'
_diffrn_radiation_monochromator Confocal
_diffrn_radiation_source 'Rotating Anode'
_diffrn_radiation_type MoK\a
_diffrn_radiation_wavelength 0.71073
_diffrn_reflns_av_R_equivalents 0.0646
_diffrn_reflns_av_sigmaI/netI 0.0531
_diffrn_reflns_limit_h_max 25
_diffrn_reflns_limit_h_min -31
_diffrn_reflns_limit_k_max 20
_diffrn_reflns_limit_k_min -25
_diffrn_reflns_limit_l_max 11
_diffrn_reflns_limit_l_min -11
_diffrn_reflns_number 23507
_diffrn_reflns_theta_full 25.01
_diffrn_reflns_theta_max 25.01
_diffrn_reflns_theta_min 2.24
_exptl_absorpt_coefficient_mu 2.140
_exptl_absorpt_correction_T_max 1.00000
_exptl_absorpt_correction_T_min 0.69671
_exptl_absorpt_correction_type multi-scan
_exptl_absorpt_process_details 'CrystalClear (Rigaku Inc., 2008)'
_exptl_crystal_colour Colorless
_exptl_crystal_density_diffrn 2.092
_exptl_crystal_density_method 'not measured'
_exptl_crystal_description Platelet
_exptl_crystal_F_000 3440
_exptl_crystal_size_max 0.27
_exptl_crystal_size_mid 0.12
_exptl_crystal_size_min 0.09
_refine_diff_density_max 1.672
_refine_diff_density_min -1.205
_refine_diff_density_rms 0.123
_refine_ls_extinction_method none
_refine_ls_goodness_of_fit_ref 1.209
_refine_ls_hydrogen_treatment constr
_refine_ls_matrix_type full
_refine_ls_number_parameters 491
_refine_ls_number_reflns 5068
_refine_ls_number_restraints 24
_refine_ls_restrained_S_all 1.206
_refine_ls_R_factor_all 0.1011
_refine_ls_R_factor_gt 0.0835
_refine_ls_shift/su_max 0.000
_refine_ls_shift/su_mean 0.000
_refine_ls_structure_factor_coef Fsqd
_refine_ls_weighting_details 'calc w=1/[\s^2^(Fo^2^)+(0.0140P)^2^+58.3162P] where P=(Fo^2^+2Fc^2^)/3'
_refine_ls_weighting_scheme calc
_refine_ls_wR_factor_gt 0.1377
_refine_ls_wR_factor_ref 0.1439
_reflns_number_gt 4328
_reflns_number_total 5068
_reflns_threshold_expression >2sigma(I)
_cod_data_source_file c7sc00575j2.cif
_cod_data_source_block Complex3-Ag4I
_cod_original_cell_volume 5603.6(19)
_cod_original_sg_symbol_H-M Pnma
_cod_database_code 1546286

loop_
_symmetry_equiv_pos_as_xyz
'x, y, z'
'-x+1/2, -y, z+1/2'
'-x, y+1/2, -z'
'x+1/2, -y+1/2, -z+1/2'
'-x, -y, -z'
'x-1/2, y, -z-1/2'
'x, -y-1/2, z'
'-x-1/2, y-1/2, z-1/2'

loop_
_atom_site_label
_atom_site_type_symbol
_atom_site_fract_x
_atom_site_fract_y
_atom_site_fract_z
_atom_site_U_iso_or_equiv
_atom_site_adp_type
_atom_site_occupancy
_atom_site_symmetry_multiplicity
_atom_site_calc_flag
_atom_site_refinement_flags
_atom_site_disorder_assembly
_atom_site_disorder_group
Ag1 Ag 0.55885(4) 0.2500 0.38383(14) 0.0521(3) Uani 1 2 d S . .
Ag2 Ag 0.39499(3) 0.16009(4) 0.40436(12) 0.0729(4) Uani 1 1 d . . .
Ag3 Ag 0.47754(15) 0.2851(3) 0.5586(4) 0.0552(18) Uani 0.323(8) 1 d P . 1
Ag3' Ag 0.4620(6) 0.2500 0.5908(13) 0.117(4) Uani 0.355(16) 2 d SP . 2
I1 I 0.45962(3) 0.2500 0.30466(10) 0.0474(3) Uani 1 2 d S . 2
N1 N 0.6728(4) 0.2500 0.5189(11) 0.040(3) Uani 1 2 d S . 2
N2 N 0.6236(3) 0.1782(3) 0.3939(7) 0.0365(17) Uani 1 1 d . . 2
N3 N 0.5717(3) 0.1079(3) 0.2776(7) 0.0381(18) Uani 1 1 d . . 2
N4 N 0.4915(3) 0.0640(3) 0.2932(7) 0.0318(16) Uani 1 1 d . . 2
N5 N 0.4127(3) 0.0151(3) 0.2915(7) 0.0367(17) Uani 1 1 d . . 2
N6 N 0.3433(3) 0.0745(3) 0.3687(7) 0.0343(17) Uani 1 1 d . . 2
N7 N 0.2767(3) 0.1411(3) 0.4369(7) 0.0384(18) Uani 1 1 d . . 2
N8 N 0.2795(4) 0.2500 0.4282(11) 0.038(3) Uani 1 2 d S . 2
C1 C 0.7071(6) 0.2500 0.6361(15) 0.060(4) Uani 1 2 d S . 2
H1A H 0.7083 0.2083 0.6737 0.090 Uiso 0.50 1 calc PR . 2
H1B H 0.6945 0.2792 0.7010 0.090 Uiso 0.50 1 calc PR . 2
H1C H 0.7407 0.2624 0.6093 0.090 Uiso 0.50 1 calc PR . 2
C2 C 0.6681(3) 0.1918(4) 0.4522(9) 0.037(2) Uani 1 1 d . . 2
C3 C 0.7093(3) 0.1495(5) 0.4526(9) 0.044(2) Uani 1 1 d . . 2
H3A H 0.7398 0.1599 0.4939 0.053 Uiso 1 1 calc R . 2
C4 C 0.7032(4) 0.0926(5) 0.3907(11) 0.052(3) Uani 1 1 d . . 2
H4A H 0.7300 0.0640 0.3884 0.063 Uiso 1 1 calc R . 2
C5 C 0.6576(4) 0.0774(4) 0.3319(11) 0.051(3) Uani 1 1 d . . 2
H5A H 0.6528 0.0386 0.2906 0.061 Uiso 1 1 calc R . 2
C6 C 0.6197(3) 0.1217(4) 0.3363(8) 0.033(2) Uani 1 1 d . . 2
C7 C 0.5724(4) 0.0813(5) 0.1430(10) 0.056(3) Uani 1 1 d . . 2
H7A H 0.5381 0.0740 0.1136 0.083 Uiso 1 1 calc R . 2
H7B H 0.5907 0.0420 0.1434 0.083 Uiso 1 1 calc R . 2
H7C H 0.5888 0.1104 0.0839 0.083 Uiso 1 1 calc R . 2
C8 C 0.5302(3) 0.0918(4) 0.3572(8) 0.0311(19) Uani 1 1 d . . 2
C9 C 0.5295(3) 0.1043(4) 0.4942(9) 0.033(2) Uani 1 1 d . . 2
H9A H 0.5571 0.1230 0.5366 0.039 Uiso 1 1 calc R . 2
C10 C 0.4861(3) 0.0876(4) 0.5630(9) 0.034(2) Uani 1 1 d . . 2
H10A H 0.4843 0.0957 0.6535 0.041 Uiso 1 1 calc R . 2
C11 C 0.4454(3) 0.0590(4) 0.5005(9) 0.032(2) Uani 1 1 d . . 2
H11A H 0.4161 0.0475 0.5467 0.039 Uiso 1 1 calc R . 2
C12 C 0.4503(3) 0.0481(4) 0.3642(8) 0.0297(19) Uani 1 1 d . . 2
C13 C 0.4274(4) -0.0259(4) 0.1821(10) 0.048(3) Uani 1 1 d . . 2
H13A H 0.3975 -0.0444 0.1434 0.072 Uiso 1 1 calc R . 2
H13B H 0.4494 -0.0588 0.2144 0.072 Uiso 1 1 calc R . 2
H13C H 0.4451 -0.0016 0.1162 0.072 Uiso 1 1 calc R . 2
C14 C 0.3607(3) 0.0192(4) 0.3227(8) 0.0332(19) Uani 1 1 d . . 2
C15 C 0.3283(4) -0.0321(4) 0.3002(10) 0.043(2) Uani 1 1 d . . 2
H15A H 0.3408 -0.0697 0.2651 0.052 Uiso 1 1 calc R . 2
C16 C 0.2776(4) -0.0256(4) 0.3311(10) 0.049(3) Uani 1 1 d . . 2
H16A H 0.2556 -0.0594 0.3190 0.058 Uiso 1 1 calc R . 2
C17 C 0.2593(4) 0.0307(4) 0.3797(10) 0.047(2) Uani 1 1 d . . 2
H17A H 0.2251 0.0352 0.4018 0.057 Uiso 1 1 calc R . 2
C18 C 0.2934(3) 0.0811(4) 0.3952(9) 0.036(2) Uani 1 1 d . . 2
C19 C 0.2389(4) 0.1456(5) 0.5399(12) 0.070(4) Uani 1 1 d . . 2
H19A H 0.2322 0.1042 0.5751 0.104 Uiso 1 1 calc R . 2
H19B H 0.2081 0.1629 0.5039 0.104 Uiso 1 1 calc R . 2
H19C H 0.2513 0.1725 0.6094 0.104 Uiso 1 1 calc R . 2
C20 C 0.2894(3) 0.1959(4) 0.3674(9) 0.033(2) Uani 1 1 d . . 2
C21 C 0.3099(3) 0.1934(4) 0.2391(8) 0.0311(19) Uani 1 1 d . . 2
H21A H 0.3167 0.1550 0.1978 0.037 Uiso 1 1 calc R . 2
C22 C 0.3196(4) 0.2500 0.1767(14) 0.036(3) Uani 1 2 d S . 2
H22A H 0.3329 0.2500 0.0912 0.044 Uiso 1 2 calc SR . 2
S1 S 0.5707(2) 0.2500 0.7663(5) 0.0881(16) Uani 1 2 d S . 2
O1 O 0.5208(8) 0.2280(12) 0.730(2) 0.158(16) Uani 0.50 1 d P . 2
O2 O 0.5997(5) 0.3087(5) 0.7459(14) 0.151(5) Uani 1 1 d . . 2
F11 F 0.6045(8) 0.2500 1.0029(18) 0.228(11) Uani 1 2 d S . 2
F12 F 0.5377(4) 0.1999(6) 0.9771(13) 0.177(5) Uani 1 1 d . . 2
C23 C 0.5668(8) 0.2500 0.943(3) 0.096(7) Uani 1 2 d S . 2
S2 S 0.35486(17) 0.0972(2) 0.8889(5) 0.0329(15) Uani 0.476(7) 1 d PD A 1
O3 O 0.3221(6) 0.1493(7) 0.9156(16) 0.065(5) Uani 0.476(7) 1 d PD A 1
O4 O 0.3443(5) 0.0408(6) 0.9611(14) 0.063(5) Uani 0.476(7) 1 d PD A 1
O5 O 0.3663(6) 0.0876(7) 0.7515(14) 0.039(4) Uani 0.476(7) 1 d PD A 1
C24 C 0.4148(8) 0.1226(7) 0.9560(16) 0.033(5) Uiso 0.476(7) 1 d PD A 1
F21 F 0.4132(5) 0.1318(6) 1.0861(12) 0.070(4) Uani 0.476(7) 1 d PD A 1
F22 F 0.4304(7) 0.1771(7) 0.904(2) 0.081(7) Uani 0.476(7) 1 d PD A 1
F23 F 0.4521(5) 0.0814(6) 0.9364(14) 0.049(4) Uani 0.476(7) 1 d PD A 1
O1W O 0.3876(7) 0.1966(8) 0.6181(17) 0.053(4) Uani 0.50 1 d P . 1
S2' S 0.35329(19) 0.1360(2) 0.7666(6) 0.0508(17) Uani 0.524(7) 1 d PD A 2
O3' O 0.3093(6) 0.1652(7) 0.824(2) 0.081(6) Uani 0.524(7) 1 d PD A 2
O4' O 0.3820(7) 0.1734(7) 0.6759(17) 0.055(5) Uani 0.524(7) 1 d PD A 2
O5' O 0.3463(7) 0.0709(7) 0.728(2) 0.072(7) Uani 0.524(7) 1 d PD A 2
C24' C 0.3948(8) 0.1299(8) 0.905(2) 0.070(8) Uani 0.524(7) 1 d PD A 2
F21' F 0.3732(7) 0.0989(7) 1.0062(16) 0.107(7) Uani 0.524(7) 1 d PD A 2
F22' F 0.4082(7) 0.1867(9) 0.952(2) 0.100(8) Uani 0.524(7) 1 d PD A 2
F23' F 0.4383(6) 0.0992(7) 0.8780(16) 0.082(5) Uani 0.524(7) 1 d PD A 2

loop_
_atom_site_aniso_label
_atom_site_aniso_U_11
_atom_site_aniso_U_22
_atom_site_aniso_U_33
_atom_site_aniso_U_23
_atom_site_aniso_U_13
_atom_site_aniso_U_12
Ag1 0.0251(5) 0.0367(5) 0.0945(10) 0.000 -0.0101(6) 0.000
Ag2 0.0300(4) 0.0376(4) 0.1510(10) -0.0275(5) 0.0102(5) -0.0056(3)
Ag3 0.050(2) 0.071(4) 0.0442(19) -0.0044(17) -0.0099(16) 0.0084(16)
Ag3' 0.124(7) 0.112(9) 0.114(6) 0.000 -0.072(6) 0.000
I1 0.0264(4) 0.0581(6) 0.0577(6) 0.000 -0.0074(5) 0.000
N1 0.032(6) 0.049(6) 0.038(7) 0.000 -0.009(5) 0.000
N2 0.033(4) 0.036(4) 0.041(5) -0.001(3) -0.003(4) 0.002(3)
N3 0.039(4) 0.043(4) 0.032(4) -0.009(3) 0.008(4) -0.002(3)
N4 0.034(4) 0.027(3) 0.034(4) -0.001(3) 0.002(4) 0.001(3)
N5 0.036(4) 0.036(4) 0.038(5) -0.010(3) -0.008(4) -0.001(3)
N6 0.032(4) 0.038(4) 0.033(4) 0.000(3) 0.004(4) -0.004(3)
N7 0.030(4) 0.046(4) 0.039(5) -0.002(3) 0.014(4) 0.000(3)
N8 0.034(6) 0.039(6) 0.042(7) 0.000 0.001(5) 0.000
C1 0.048(9) 0.085(11) 0.047(9) 0.000 -0.026(8) 0.000
C2 0.021(4) 0.048(5) 0.041(6) 0.008(4) 0.002(4) 0.006(4)
C3 0.023(4) 0.065(6) 0.043(6) 0.024(5) 0.005(4) -0.001(4)
C4 0.041(6) 0.048(6) 0.068(8) 0.011(5) 0.011(6) 0.015(5)
C5 0.049(6) 0.029(5) 0.074(8) 0.006(5) 0.012(6) 0.009(4)
C6 0.031(5) 0.042(5) 0.027(5) 0.003(4) 0.005(4) -0.003(4)
C7 0.054(7) 0.068(7) 0.045(6) -0.014(5) 0.012(6) -0.013(5)
C8 0.039(5) 0.025(4) 0.030(5) -0.002(3) 0.001(4) 0.002(3)
C9 0.030(5) 0.035(4) 0.034(5) -0.002(4) -0.009(4) 0.004(4)
C10 0.039(5) 0.032(4) 0.030(5) -0.006(4) -0.001(4) 0.005(4)
C11 0.027(4) 0.032(4) 0.038(5) 0.000(4) 0.010(4) 0.003(3)
C12 0.034(5) 0.028(4) 0.027(5) 0.001(3) -0.003(4) 0.006(3)
C13 0.053(6) 0.044(5) 0.048(6) -0.020(5) 0.000(5) 0.004(4)
C14 0.034(5) 0.038(5) 0.027(5) -0.002(4) -0.001(4) -0.006(4)
C15 0.049(6) 0.036(5) 0.045(6) -0.008(4) 0.009(5) -0.010(4)
C16 0.048(6) 0.044(6) 0.053(7) 0.000(5) -0.005(5) -0.020(4)
C17 0.037(5) 0.055(6) 0.051(6) 0.002(5) -0.002(5) -0.013(5)
C18 0.031(5) 0.041(5) 0.036(5) 0.007(4) 0.003(4) -0.006(4)
C19 0.074(8) 0.049(6) 0.085(9) 0.012(6) 0.052(7) 0.001(5)
C20 0.018(4) 0.044(5) 0.037(5) 0.000(4) 0.000(4) 0.000(3)
C21 0.026(4) 0.039(5) 0.028(5) -0.010(4) 0.003(4) -0.001(4)
C22 0.022(6) 0.040(7) 0.048(8) 0.000 0.001(6) 0.000
S1 0.079(4) 0.135(5) 0.050(3) 0.000 -0.002(3) 0.000
O1 0.128(16) 0.19(4) 0.154(19) -0.10(2) -0.106(15) 0.041(17)
O2 0.155(11) 0.085(7) 0.214(14) 0.059(8) 0.085(10) 0.020(7)
F11 0.188(19) 0.36(3) 0.136(15) 0.000 -0.115(15) 0.000
F12 0.154(10) 0.188(11) 0.190(12) 0.106(9) 0.058(9) 0.022(9)
C23 0.057(12) 0.115(18) 0.12(2) 0.000 0.011(14) 0.000
S2 0.023(2) 0.039(3) 0.037(3) -0.004(2) 0.005(2) -0.0030(19)
O3 0.039(9) 0.088(13) 0.069(13) -0.025(11) -0.006(10) 0.020(8)
O4 0.052(9) 0.073(11) 0.066(11) 0.026(9) -0.010(9) -0.032(8)
O5 0.045(10) 0.035(11) 0.038(9) -0.010(7) -0.001(8) -0.015(8)
F21 0.050(8) 0.106(11) 0.054(9) -0.026(8) -0.015(7) 0.005(7)
F22 0.056(12) 0.068(12) 0.12(2) 0.044(12) -0.035(11) -0.030(9)
F23 0.025(7) 0.055(8) 0.067(11) -0.005(7) -0.006(7) 0.001(6)
O1W 0.059(11) 0.056(11) 0.045(12) -0.006(8) -0.003(10) 0.007(9)
S2' 0.049(3) 0.037(3) 0.066(4) -0.005(2) 0.019(3) 0.000(2)
O3' 0.060(11) 0.065(10) 0.119(17) -0.018(11) 0.021(12) 0.024(8)
O4' 0.054(9) 0.057(11) 0.055(12) -0.003(8) 0.022(9) -0.013(8)
O5' 0.077(15) 0.039(9) 0.099(15) -0.015(9) 0.027(12) -0.025(9)
C24' 0.08(2) 0.073(17) 0.056(16) 0.014(13) 0.010(16) 0.036(16)
F21' 0.147(16) 0.102(12) 0.072(12) 0.024(9) 0.049(12) 0.038(11)
F22' 0.11(2) 0.089(12) 0.103(16) -0.034(11) -0.014(13) 0.001(12)
F23' 0.079(12) 0.097(12) 0.070(12) -0.003(9) -0.004(9) 0.034(9)

loop_
_atom_type_symbol
_atom_type_description
_atom_type_scat_dispersion_real
_atom_type_scat_dispersion_imag
_atom_type_scat_source
C C 0.0033 0.0016 'International Tables Vol C Tables 4.2.6.8 and 6.1.1.4'
H H 0.0000 0.0000 'International Tables Vol C Tables 4.2.6.8 and 6.1.1.4'
N N 0.0061 0.0033 'International Tables Vol C Tables 4.2.6.8 and 6.1.1.4'
O O 0.0106 0.0060 'International Tables Vol C Tables 4.2.6.8 and 6.1.1.4'
F F 0.0171 0.0103 'International Tables Vol C Tables 4.2.6.8 and 6.1.1.4'
S S 0.1246 0.1234 'International Tables Vol C Tables 4.2.6.8 and 6.1.1.4'
Ag Ag -0.8971 1.1015 'International Tables Vol C Tables 4.2.6.8 and 6.1.1.4'
I I -0.4742 1.8119 'International Tables Vol C Tables 4.2.6.8 and 6.1.1.4'

loop_
_geom_angle_atom_site_label_1
_geom_angle_atom_site_label_2
_geom_angle_atom_site_label_3
_geom_angle
_geom_angle_site_symmetry_1
_geom_angle_site_symmetry_3
N2 Ag1 N2 83.4(3) 7_565 .
N2 Ag1 I1 136.52(18) 7_565 .
N2 Ag1 I1 136.52(18) . .
N2 Ag1 Ag3 110.8(2) 7_565 .
N2 Ag1 Ag3 134.4(2) . .
I1 Ag1 Ag3 57.87(7) . .
N2 Ag1 Ag3 134.4(2) 7_565 7_565
N2 Ag1 Ag3 110.8(2) . 7_565
I1 Ag1 Ag3 57.87(7) . 7_565
Ag3 Ag1 Ag3 30.1(3) . 7_565
N2 Ag1 Ag3' 123.2(2) 7_565 .
N2 Ag1 Ag3' 123.2(2) . .
I1 Ag1 Ag3' 56.40(11) . .
Ag3 Ag1 Ag3' 15.03(14) . .
Ag3 Ag1 Ag3' 15.03(14) 7_565 .
N6 Ag2 O1W 111.3(5) . .
N6 Ag2 C11 73.7(2) . .
O1W Ag2 C11 88.3(5) . .
N6 Ag2 I1 149.06(18) . .
O1W Ag2 I1 99.4(5) . .
C11 Ag2 I1 112.28(18) . .
N6 Ag2 Ag3 147.2(2) . 7_565
O1W Ag2 Ag3 55.1(5) . 7_565
C11 Ag2 Ag3 76.0(2) . 7_565
I1 Ag2 Ag3 57.19(9) . 7_565
N6 Ag2 Ag3' 152.5(3) . .
O1W Ag2 Ag3' 45.2(6) . .
C11 Ag2 Ag3' 89.5(2) . .
I1 Ag2 Ag3' 57.5(3) . .
Ag3 Ag2 Ag3' 16.20(15) 7_565 .
Ag3 Ag3 O1W 99.0(4) 7_565 7_565
Ag3 Ag3 Ag1 74.98(14) 7_565 .
O1W Ag3 Ag1 154.6(4) 7_565 .
Ag3 Ag3 Ag2 113.48(13) 7_565 7_565
O1W Ag3 Ag2 49.8(4) 7_565 7_565
Ag1 Ag3 Ag2 109.23(13) . 7_565
O1 Ag3' O1 25.1(14) 7_565 .
O1 Ag3' I1 132.2(10) 7_565 .
O1 Ag3' I1 132.2(10) . .
O1 Ag3' Ag2 155.7(7) 7_565 .
O1 Ag3' Ag2 130.8(7) . .
I1 Ag3' Ag2 53.21(13) . .
O1 Ag3' Ag2 130.8(7) 7_565 7_565
O1 Ag3' Ag2 155.7(7) . 7_565
I1 Ag3' Ag2 53.21(13) . 7_565
Ag2 Ag3' Ag2 72.94(13) . 7_565
O1 Ag3' Ag1 81.8(9) 7_565 .
O1 Ag3' Ag1 81.8(9) . .
I1 Ag3' Ag1 51.9(3) . .
Ag2 Ag3' Ag1 93.0(4) . .
Ag2 Ag3' Ag1 93.0(4) 7_565 .
Ag1 I1 Ag2 118.98(4) . .
Ag1 I1 Ag2 118.98(4) . 7_565
Ag2 I1 Ag2 87.93(4) . 7_565
Ag1 I1 Ag3' 71.7(3) . .
Ag2 I1 Ag3' 69.3(2) . .
Ag2 I1 Ag3' 69.3(2) 7_565 .
C2 N1 C2 121.9(11) . 7_565
C2 N1 C1 115.7(6) . .
C2 N1 C1 115.7(6) 7_565 .
C6 N2 C2 116.8(7) . .
C6 N2 Ag1 121.3(6) . .
C2 N2 Ag1 121.8(6) . .
C8 N3 C6 120.1(7) . .
C8 N3 C7 116.7(7) . .
C6 N3 C7 116.8(7) . .
C8 N4 C12 117.7(7) . .
C14 N5 C12 122.1(7) . .
C14 N5 C13 117.7(7) . .
C12 N5 C13 120.1(7) . .
C14 N6 C18 119.5(7) . .
C14 N6 Ag2 122.9(5) . .
C18 N6 Ag2 117.6(5) . .
C20 N7 C18 121.7(7) . .
C20 N7 C19 118.2(7) . .
C18 N7 C19 119.3(7) . .
C20 N8 C20 119.5(11) . 7_565
N2 C2 C3 122.4(9) . .
N2 C2 N1 118.3(8) . .
C3 C2 N1 119.3(9) . .
C4 C3 C2 118.1(9) . .
C3 C4 C5 120.4(9) . .
C6 C5 C4 117.3(9) . .
N2 C6 C5 124.9(9) . .
N2 C6 N3 115.7(7) . .
C5 C6 N3 119.4(8) . .
N4 C8 N3 114.9(7) . .
N4 C8 C9 123.0(8) . .
N3 C8 C9 122.0(8) . .
C10 C9 C8 117.2(8) . .
C9 C10 C11 121.5(8) . .
C10 C11 C12 116.7(8) . .
C10 C11 Ag2 101.3(5) . .
C12 C11 Ag2 79.8(5) . .
N4 C12 C11 123.9(8) . .
N4 C12 N5 114.2(7) . .
C11 C12 N5 121.8(8) . .
N6 C14 C15 121.8(8) . .
N6 C14 N5 117.6(7) . .
C15 C14 N5 120.4(8) . .
C16 C15 C14 118.3(8) . .
C17 C16 C15 120.5(8) . .
C16 C17 C18 118.3(9) . .
N6 C18 C17 121.5(8) . .
N6 C18 N7 117.2(7) . .
C17 C18 N7 121.3(8) . .
N8 C20 N7 116.0(8) . .
N8 C20 C21 122.4(8) . .
N7 C20 C21 121.6(8) . .
C22 C21 C20 117.4(8) . .
C21 C22 C21 120.9(12) . 7_565
O1 S1 O1 38(2) . 7_565
O1 S1 O2 135.1(12) . .
O1 S1 O2 99.3(11) 7_565 .
O1 S1 O2 99.3(11) . 7_565
O1 S1 O2 135.1(12) 7_565 7_565
O2 S1 O2 115.2(9) . 7_565
O1 S1 C23 101.7(12) . .
O1 S1 C23 101.7(12) 7_565 .
O2 S1 C23 99.8(7) . .
O2 S1 C23 99.8(7) 7_565 .
O1 O1 S1 71.1(10) 7_565 .
O1 O1 Ag3' 77.4(7) 7_565 .
S1 O1 Ag3' 139.1(18) . .
F11 C23 F12 110.3(17) . .
F11 C23 F12 110.3(17) . 7_565
F12 C23 F12 103.3(18) . 7_565
F11 C23 S1 118(2) . .
F12 C23 S1 106.8(14) . .
F12 C23 S1 106.8(14) 7_565 .
O3 S2 O4 115.7(8) . .
O3 S2 O5 114.8(9) . .
O4 S2 O5 114.6(8) . .
O3 S2 C24 103.0(9) . .
O4 S2 C24 103.3(8) . .
O5 S2 C24 102.9(8) . .
F23 C24 F21 105.5(14) . .
F23 C24 F22 106.5(14) . .
F21 C24 F22 105.9(14) . .
F23 C24 S2 113.1(12) . .
F21 C24 S2 112.9(13) . .
F22 C24 S2 112.4(15) . .
Ag2 O1W Ag3 75.1(6) . 7_565
O4' S2' O3' 116.6(9) . .
O4' S2' O5' 115.0(9) . .
O3' S2' O5' 114.8(8) . .
O4' S2' C24' 102.7(10) . .
O3' S2' C24' 101.9(10) . .
O5' S2' C24' 102.9(11) . .
F22' C24' F21' 106.4(18) . .
F22' C24' F23' 106.5(18) . .
F21' C24' F23' 106.1(16) . .
F22' C24' S2' 112.0(18) . .
F21' C24' S2' 111.9(18) . .
F23' C24' S2' 113.4(16) . .

loop_
_geom_bond_atom_site_label_1
_geom_bond_atom_site_label_2
_geom_bond_distance
_geom_bond_site_symmetry_2
Ag1 N2 2.282(7) 7_565
Ag1 N2 2.282(7) .
Ag1 I1 2.7249(14) .
Ag1 Ag3 2.867(4) .
Ag1 Ag3 2.867(4) 7_565
Ag1 Ag3' 3.291(19) .
Ag2 N6 2.292(7) .
Ag2 O1W 2.298(18) .
Ag2 C11 2.696(8) .
Ag2 I1 2.7405(11) .
Ag2 Ag3 2.909(4) 7_565
Ag2 Ag3' 3.201(5) .
Ag3 Ag3 1.486(13) 7_565
Ag3 O1W 2.47(2) 7_565
Ag3 Ag2 2.909(4) 7_565
Ag3' O1 2.138(19) 7_565
Ag3' O1 2.138(19) .
Ag3' I1 2.886(13) .
Ag3' Ag2 3.201(5) 7_565
I1 Ag2 2.7406(11) 7_565
N1 C2 1.408(10) .
N1 C2 1.408(10) 7_565
N1 C1 1.486(16) .
N2 C6 1.334(10) .
N2 C2 1.339(10) .
N3 C8 1.394(11) .
N3 C6 1.424(11) .
N3 C7 1.470(11) .
N4 C8 1.340(10) .
N4 C12 1.341(10) .
N5 C14 1.404(10) .
N5 C12 1.414(10) .
N5 C13 1.456(10) .
N6 C14 1.338(10) .
N6 C18 1.344(10) .
N7 C20 1.396(11) .
N7 C18 1.408(11) .
N7 C19 1.440(11) .
N8 C20 1.324(10) .
N8 C20 1.324(10) 7_565
C2 C3 1.403(11) .
C3 C4 1.365(13) .
C4 C5 1.373(13) .
C5 C6 1.368(12) .
C8 C9 1.407(12) .
C9 C10 1.380(11) .
C10 C11 1.382(11) .
C11 C12 1.400(12) .
C14 C15 1.397(11) .
C15 C16 1.374(13) .
C16 C17 1.375(13) .
C17 C18 1.401(12) .
C20 C21 1.402(12) .
C21 C22 1.377(10) .
C22 C21 1.377(10) 7_565
S1 O1 1.44(2) .
S1 O1 1.44(2) 7_565
S1 O2 1.471(11) .
S1 O2 1.471(11) 7_565
S1 C23 1.78(3) .
O1 O1 0.93(5) 7_565
F11 C23 1.16(2) .
F12 C23 1.351(15) .
C23 F12 1.351(15) 7_565
S2 O3 1.424(13) .
S2 O4 1.425(12) .
S2 O5 1.432(14) .
S2 C24 1.80(2) .
C24 F23 1.326(17) .
C24 F21 1.328(16) .
C24 F22 1.332(16) .
O1W Ag3 2.47(2) 7_565
S2' O4' 1.425(12) .
S2' O3' 1.432(12) .
S2' O5' 1.445(13) .
S2' C24' 1.78(3) .
C24' F22' 1.339(18) .
C24' F21' 1.340(17) .
C24' F23' 1.342(17) .
